data_2235368
loop_
_publ_author_name
'Lemmerer, Andreas'

_publ_section_title
;
 Cyclopropylammonium 4-iodobenzoate
;
_journal_coeditor_code BT5937
_journal_issue 7
_journal_name_full 'Acta Crystallographica Section E'
_journal_page_first o2096
_journal_paper_doi 10.1107/S160053681202449X
_journal_volume 68
_journal_year 2012
_chemical_formula_iupac 'C3 H8 N +, C7 H4 I O2 -'
_chemical_formula_moiety 'C3 H8 N +, C7 H4 I O2 -'
_chemical_formula_sum 'C10 H12 I N O2'
_chemical_formula_weight 305.11
_chemical_name_systematic
;
Cyclopropylammonium 4-iodobenzoate
;
_space_group_IT_number 60
_symmetry_cell_setting orthorhombic
_symmetry_space_group_name_Hall '-P 2n 2ab'
_symmetry_space_group_name_H-M 'P b c n'
_audit_creation_method 'WinGX routine CIF_UPDATE'
_cell_angle_alpha 90
_cell_angle_beta 90
_cell_angle_gamma 90
_cell_formula_units_Z 8
_cell_length_a 30.7877(6)
_cell_length_b 9.7608(2)
_cell_length_c 7.4757(2)
_cell_measurement_reflns_used 4806
_cell_measurement_temperature 173(2)
_cell_measurement_theta_max 28.06
_cell_measurement_theta_min 2.65
_cell_volume 2246.54(9)
_computing_cell_refinement 'SAINT-Plus (Bruker, 2004)'
_computing_data_collection 'APEX2 (Bruker, 2005)'
_computing_data_reduction 'SAINT-Plus and XPREP (Bruker 2004)'
_computing_molecular_graphics
;
ORTEP-3 for Windows (Farrugia, 1997) and DIAMOND (Brandenburg,
1999)
;
_computing_publication_material
;
WinGX (Farrugia, 1999) and PLATON (Spek, 2009)
;
_computing_structure_refinement 'SHELXL97 (Sheldrick, 2008)'
_computing_structure_solution 'SHELXS97 (Sheldrick, 2008)'
_diffrn_ambient_temperature 173(2)
_diffrn_measured_fraction_theta_full 0.998
_diffrn_measured_fraction_theta_max 0.998
_diffrn_measurement_device_type 'Bruker APEXII CCD area-detector'
_diffrn_measurement_method '\w scans'
_diffrn_radiation_type MoK\a
_diffrn_radiation_wavelength 0.71073
_diffrn_reflns_av_R_equivalents 0.0365
_diffrn_reflns_limit_h_max 40
_diffrn_reflns_limit_h_min -37
_diffrn_reflns_limit_k_max 11
_diffrn_reflns_limit_k_min -12
_diffrn_reflns_limit_l_max 9
_diffrn_reflns_limit_l_min -9
_diffrn_reflns_number 11693
_diffrn_reflns_theta_full 28
_diffrn_reflns_theta_max 28
_diffrn_reflns_theta_min 2.19
_diffrn_standards_number 0
_exptl_absorpt_coefficient_mu 2.826
_exptl_absorpt_correction_T_max 0.7462
_exptl_absorpt_correction_T_min 0.3323
_exptl_absorpt_correction_type integration
_exptl_absorpt_process_details '(XPREP; Bruker, 2004)'
_exptl_crystal_colour colourless
_exptl_crystal_density_diffrn 1.804
_exptl_crystal_density_method 'not measured'
_exptl_crystal_description needle
_exptl_crystal_F_000 1184
_exptl_crystal_size_max 0.5
_exptl_crystal_size_mid 0.15
_exptl_crystal_size_min 0.11
_refine_diff_density_max 0.42
_refine_diff_density_min -0.785
_refine_ls_extinction_method none
_refine_ls_goodness_of_fit_ref 0.971
_refine_ls_hydrogen_treatment mixed
_refine_ls_matrix_type full
_refine_ls_number_parameters 139
_refine_ls_number_reflns 2705
_refine_ls_number_restraints 0
_refine_ls_restrained_S_all 0.971
_refine_ls_R_factor_gt 0.0229
_refine_ls_shift/su_max 0.001
_refine_ls_structure_factor_coef Fsqd
_refine_ls_weighting_details 'calc w=1/[\s^2^(Fo^2^)+(0.0206P)^2^] where P=(Fo^2^+2Fc^2^)/3'
_refine_ls_weighting_scheme calc
_refine_ls_wR_factor_ref 0.047
_reflns_number_gt 2103
_reflns_number_total 2705
_reflns_threshold_expression I>2\s(I)
_cod_data_source_file bt5937.cif
_cod_data_source_block I
_cod_database_code 2235368
_cod_database_fobs_code 2235368

loop_
_space_group_symop_operation_xyz
'x, y, z'
'-x+1/2, -y+1/2, z+1/2'
'-x, y, -z+1/2'
'x+1/2, -y+1/2, -z'
'-x, -y, -z'
'x-1/2, y-1/2, -z-1/2'
'x, -y, z-1/2'
'-x-1/2, y-1/2, z'

loop_
_atom_site_type_symbol
_atom_site_label
_atom_site_fract_x
_atom_site_fract_y
_atom_site_fract_z
_atom_site_U_iso_or_equiv
_atom_site_adp_type
_atom_site_calc_flag
_atom_site_refinement_flags
_atom_site_occupancy
C C1 0.12089(7) 0.65046(19) 0.5124(3) 0.0213(4) Uani d . 1
C C2 0.14737(7) 0.5436(2) 0.4583(3) 0.0247(5) Uani d . 1
H H2 0.1355 0.4708 0.3895 0.03 Uiso calc R 1
C C3 0.19096(7) 0.5418(2) 0.5035(3) 0.0268(5) Uani d . 1
H H3 0.2089 0.4674 0.4683 0.032 Uiso calc R 1
C C4 0.20809(7) 0.6497(2) 0.6003(3) 0.0225(4) Uani d . 1
C C5 0.18231(7) 0.7577(2) 0.6552(3) 0.0262(5) Uani d . 1
H H5 0.1944 0.8312 0.7221 0.031 Uiso calc R 1
C C6 0.13877(7) 0.7572(2) 0.6114(3) 0.0241(5) Uani d . 1
H H6 0.1208 0.8306 0.6493 0.029 Uiso calc R 1
C C7 0.07329(7) 0.6516(2) 0.4662(3) 0.0235(5) Uani d . 1
O O1 0.06027(5) 0.56982(14) 0.34560(18) 0.0263(3) Uani d . 1
O O2 0.04919(5) 0.73454(15) 0.5467(2) 0.0332(4) Uani d . 1
I I1 0.274626(5) 0.652799(16) 0.66287(2) 0.03283(6) Uani d . 1
C C8 0.05737(7) 0.8095(2) -0.0226(3) 0.0257(5) Uani d . 1
H H8 0.0536 0.8472 -0.146 0.031 Uiso calc R 1
C C9 0.05800(8) 0.9120(2) 0.1242(3) 0.0353(6) Uani d . 1
H H9A 0.0452 0.8852 0.2405 0.042 Uiso calc R 1
H H9B 0.0542 1.0096 0.0918 0.042 Uiso calc R 1
C C10 0.09938(8) 0.8420(2) 0.0668(3) 0.0383(6) Uani d . 1
H H10A 0.1209 0.8967 -0.0008 0.046 Uiso calc R 1
H H10B 0.1119 0.7723 0.1479 0.046 Uiso calc R 1
N N1 0.03677(6) 0.67743(18) 0.0111(3) 0.0227(4) Uani d . 1
H H1A 0.0424(9) 0.650(2) 0.118(4) 0.042(8) Uiso d . 1
H H1B 0.0454(7) 0.607(2) -0.068(3) 0.034(7) Uiso d . 1
H H1C 0.0101(8) 0.686(2) -0.001(3) 0.032(7) Uiso d . 1

loop_
_atom_site_aniso_label
_atom_site_aniso_U_11
_atom_site_aniso_U_22
_atom_site_aniso_U_33
_atom_site_aniso_U_12
_atom_site_aniso_U_13
_atom_site_aniso_U_23
C1 0.0246(10) 0.0218(10) 0.0174(10) -0.0011(9) -0.0012(9) 0.0029(9)
C2 0.0308(12) 0.0221(11) 0.0214(11) -0.0006(9) -0.0023(9) -0.0045(9)
C3 0.0282(11) 0.0266(11) 0.0255(11) 0.0046(9) 0.0017(10) -0.0037(10)
C4 0.0212(10) 0.0273(11) 0.0190(10) -0.0010(9) -0.0001(9) 0.0021(10)
C5 0.0287(11) 0.0240(11) 0.0258(12) -0.0040(9) -0.0015(10) -0.0028(10)
C6 0.0265(11) 0.0207(11) 0.0249(11) 0.0018(9) -0.0003(9) -0.0036(9)
C7 0.0287(11) 0.0199(10) 0.0220(11) -0.0018(9) -0.0040(9) 0.0065(10)
O1 0.0329(8) 0.0222(8) 0.0238(8) -0.0030(6) -0.0087(7) 0.0008(7)
O2 0.0240(8) 0.0341(9) 0.0416(10) 0.0048(7) -0.0064(7) -0.0119(8)
I1 0.02229(8) 0.04054(10) 0.03566(10) -0.00054(6) -0.00137(7) -0.00002(8)
C8 0.0310(12) 0.0249(11) 0.0212(11) -0.0076(9) 0.0002(10) 0.0037(9)
C9 0.0491(16) 0.0231(12) 0.0337(14) -0.0057(11) 0.0002(12) -0.0024(11)
C10 0.0373(14) 0.0449(15) 0.0327(14) -0.0172(12) -0.0037(11) 0.0041(12)
N1 0.0240(10) 0.0213(10) 0.0229(11) 0.0007(8) -0.0038(9) -0.0004(8)

loop_
_atom_type_symbol
_atom_type_description
_atom_type_scat_dispersion_real
_atom_type_scat_dispersion_imag
_atom_type_scat_source
C C 0.0033 0.0016 'International Tables Vol C Tables 4.2.6.8 and 6.1.1.4'
H H 0 0 'International Tables Vol C Tables 4.2.6.8 and 6.1.1.4'
N N 0.0061 0.0033 'International Tables Vol C Tables 4.2.6.8 and 6.1.1.4'
O O 0.0106 0.006 'International Tables Vol C Tables 4.2.6.8 and 6.1.1.4'
I I -0.4742 1.8119 'International Tables Vol C Tables 4.2.6.8 and 6.1.1.4'

loop_
_geom_angle_atom_site_label_1
_geom_angle_atom_site_label_2
_geom_angle_atom_site_label_3
_geom_angle
C2 C1 C6 119.13(19)
C2 C1 C7 120.76(18)
C6 C1 C7 120.11(18)
C3 C2 C1 120.59(19)
C3 C2 H2 119.7
C1 C2 H2 119.7
C4 C3 C2 119.3(2)
C4 C3 H3 120.4
C2 C3 H3 120.4
C3 C4 C5 121.2(2)
C3 C4 I1 119.99(15)
C5 C4 I1 118.84(15)
C6 C5 C4 118.9(2)
C6 C5 H5 120.5
C4 C5 H5 120.5
C5 C6 C1 120.91(19)
C5 C6 H6 119.5
C1 C6 H6 119.5
O2 C7 O1 124.1(2)
O2 C7 C1 118.10(19)
O1 C7 C1 117.78(19)
N1 C8 C9 118.27(19)
N1 C8 C10 119.23(19)
C9 C8 C10 60.91(15)
N1 C8 H8 115.8
C9 C8 H8 115.8
C10 C8 H8 115.8
C8 C9 C10 59.71(14)
C8 C9 H9A 117.8
C10 C9 H9A 117.8
C8 C9 H9B 117.8
C10 C9 H9B 117.8
H9A C9 H9B 114.9
C8 C10 C9 59.38(15)
C8 C10 H10A 117.8
C9 C10 H10A 117.8
C8 C10 H10B 117.8
C9 C10 H10B 117.8
H10A C10 H10B 115
C8 N1 H1A 110.5(16)
C8 N1 H1B 114.5(14)
H1A N1 H1B 107(2)
C8 N1 H1C 108.7(16)
H1A N1 H1C 109(2)
H1B N1 H1C 107(2)

loop_
_geom_bond_atom_site_label_1
_geom_bond_atom_site_label_2
_geom_bond_distance
C1 C2 1.384(3)
C1 C6 1.391(3)
C1 C7 1.506(3)
C2 C3 1.384(3)
C2 H2 0.95
C3 C4 1.382(3)
C3 H3 0.95
C4 C5 1.383(3)
C4 I1 2.101(2)
C5 C6 1.380(3)
C5 H5 0.95
C6 H6 0.95
C7 O2 1.253(2)
C7 O1 1.269(2)
C8 N1 1.459(3)
C8 C9 1.485(3)
C8 C10 1.490(3)
C8 H8 1
C9 C10 1.508(3)
C9 H9A 0.99
C9 H9B 0.99
C10 H10A 0.99
C10 H10B 0.99
N1 H1A 0.86(3)
N1 H1B 0.95(2)
N1 H1C 0.83(3)

loop_
_geom_hbond_atom_site_label_D
_geom_hbond_atom_site_label_H
_geom_hbond_atom_site_label_A
_geom_hbond_site_symmetry_A
_geom_hbond_distance_DH
_geom_hbond_distance_HA
_geom_hbond_distance_DA
_geom_hbond_angle_DHA
N1 H1A O1 . 0.86(3) 1.95(3) 2.807(3) 173(2)
N1 H1B O1 7_565 0.95(2) 1.90(2) 2.807(2) 161(2)
N1 H1C O2 3 0.83(3) 1.92(3) 2.739(2) 171(2)

loop_
_geom_torsion_atom_site_label_1
_geom_torsion_atom_site_label_2
_geom_torsion_atom_site_label_3
_geom_torsion_atom_site_label_4
_geom_torsion
C6 C1 C2 C3 0.7(3)
C7 C1 C2 C3 -178.98(19)
C1 C2 C3 C4 -1.4(3)
C2 C3 C4 C5 1.1(3)
C2 C3 C4 I1 -177.88(16)
C3 C4 C5 C6 -0.2(3)
I1 C4 C5 C6 178.79(15)
C4 C5 C6 C1 -0.5(3)
C2 C1 C6 C5 0.2(3)
C7 C1 C6 C5 179.90(19)
C2 C1 C7 O2 166.03(19)
C6 C1 C7 O2 -13.6(3)
C2 C1 C7 O1 -15.2(3)
C6 C1 C7 O1 165.19(18)
N1 C8 C9 C10 109.6(2)
N1 C8 C10 C9 -108.0(2)
